data_4070888
loop_
_publ_author_name
'T\"urkmen, Hayati'
'Pape, Tania'
'Hahn, F. Ekkehardt'
'\,Cetinkaya, Bekir'

_publ_section_title
;
 Annulated N-Heterocyclic Carbene Ligands Derived from
 2-Methylaminopiperidine: Their Complexes and Catalytic Applications
;
_journal_issue 4
_journal_name_full Organometallics
_journal_page_first 571
_journal_paper_doi 10.1021/om701105y
_journal_volume 27
_journal_year 2008
_chemical_formula_sum 'C27 H40 Br Ir N2'
_chemical_formula_weight 664.72
_chemical_name_systematic
; 
 ? 
;
_space_group_IT_number 14
_symmetry_cell_setting monoclinic
_symmetry_space_group_name_Hall '-P 2ybc'
_symmetry_space_group_name_H-M 'P 1 21/c 1'
_atom_sites_solution_hydrogens geom
_atom_sites_solution_primary direct
_atom_sites_solution_secondary difmap
_audit_creation_method SHELXL-97
_cell_angle_alpha 90.00
_cell_angle_beta 96.694(2)
_cell_angle_gamma 90.00
_cell_formula_units_Z 4
_cell_length_a 17.867(2)
_cell_length_b 8.7314(10)
_cell_length_c 15.9881(19)
_cell_measurement_reflns_used 900
_cell_measurement_temperature 153(2)
_cell_measurement_theta_max 22.5
_cell_measurement_theta_min 1
_cell_volume 2477.2(5)
_computing_cell_refinement 'SAINT (Bruker AXS, 2000)'
_computing_data_collection 'SMART (Bruker AXS, 2000)'
_computing_data_reduction 'SAINT,SADABS (Bruker AXS, 2000)'
_computing_molecular_graphics
;
ORTEP3,L.J. Farrugia, J. Appl. Cryst. (1997) 30, 565
;
_computing_structure_refinement 'SHELXL-97 (Sheldrick, 1997)'
_computing_structure_solution 'SHELXS-97 (Sheldrick, 1990)'
_diffrn_ambient_temperature 153(2)
_diffrn_detector_area_resol_mean 80
_diffrn_measured_fraction_theta_full 0.995
_diffrn_measured_fraction_theta_max 0.995
_diffrn_measurement_device_type 'CCD area detector'
_diffrn_measurement_method 'Omega and Phi scans'
_diffrn_radiation_monochromator graphite
_diffrn_radiation_source 'rotating anode'
_diffrn_radiation_type MoK\a
_diffrn_radiation_wavelength 0.71073
_diffrn_reflns_av_R_equivalents 0.0535
_diffrn_reflns_av_sigmaI/netI 0.0494
_diffrn_reflns_limit_h_max 24
_diffrn_reflns_limit_h_min -24
_diffrn_reflns_limit_k_max 12
_diffrn_reflns_limit_k_min -12
_diffrn_reflns_limit_l_max 22
_diffrn_reflns_limit_l_min -22
_diffrn_reflns_number 27827
_diffrn_reflns_theta_full 30.03
_diffrn_reflns_theta_max 30.03
_diffrn_reflns_theta_min 1.15
_exptl_absorpt_coefficient_mu 7.020
_exptl_absorpt_correction_T_max 0.7665
_exptl_absorpt_correction_T_min 0.4190
_exptl_absorpt_correction_type multi-scan
_exptl_absorpt_process_details
; 
 Corrections were done with the SADABS program, utilizing the none merged
 raw data obtained from the integration process. Integration and final cell
 refinement were done with SAINT.

 SADABS reports ratio of Tmin/Tmax = 0.660954 

;
_exptl_crystal_colour yellow
_exptl_crystal_density_diffrn 1.782
_exptl_crystal_density_method 'not measured'
_exptl_crystal_description 'transparent prism'
_exptl_crystal_F_000 1312
_exptl_crystal_size_max 0.15
_exptl_crystal_size_mid 0.07
_exptl_crystal_size_min 0.04
_refine_diff_density_max 1.943
_refine_diff_density_min -1.856
_refine_diff_density_rms 0.169
_refine_ls_extinction_method none
_refine_ls_goodness_of_fit_ref 1.153
_refine_ls_hydrogen_treatment noref
_refine_ls_matrix_type full
_refine_ls_number_parameters 285
_refine_ls_number_reflns 7215
_refine_ls_number_restraints 0
_refine_ls_restrained_S_all 1.153
_refine_ls_R_factor_all 0.0556
_refine_ls_R_factor_gt 0.0451
_refine_ls_shift/su_max 0.001
_refine_ls_shift/su_mean 0.000
_refine_ls_structure_factor_coef Fsqd
_refine_ls_weighting_details 'calc w=1/[\s^2^(Fo^2^)+(0.0299P)^2^+2.3156P] where P=(Fo^2^+2Fc^2^)/3'
_refine_ls_weighting_scheme calc
_refine_ls_wR_factor_gt 0.0821
_refine_ls_wR_factor_ref 0.0855
_reflns_number_gt 6322
_reflns_number_total 7215
_reflns_threshold_expression >2sigma(I)
_cod_data_source_file om701105y-file003.cif
_cod_data_source_block sad
_cod_original_sg_symbol_H-M P2(1)/c
_cod_database_code 4070888

loop_
_symmetry_equiv_pos_as_xyz
'x, y, z'
'-x, y+1/2, -z+1/2'
'-x, -y, -z'
'x, -y-1/2, z-1/2'

loop_
_atom_site_label
_atom_site_type_symbol
_atom_site_fract_x
_atom_site_fract_y
_atom_site_fract_z
_atom_site_U_iso_or_equiv
_atom_site_adp_type
_atom_site_occupancy
_atom_site_symmetry_multiplicity
_atom_site_calc_flag
_atom_site_refinement_flags
Br1 Br 0.32146(3) 0.33130(6) -0.03229(3) 0.02755(11) Uani 1 1 d .
C1 C 0.2888(3) 0.4844(5) 0.1346(3) 0.0186(9) Uani 1 1 d .
C2 C 0.2104(3) 0.3628(6) 0.2204(3) 0.0237(10) Uani 1 1 d .
H2A H 0.1807 0.2674 0.2115 0.028 Uiso 1 1 calc R
H2B H 0.1866 0.4305 0.2593 0.028 Uiso 1 1 calc R
C3 C 0.2913(3) 0.3292(5) 0.2532(3) 0.0213(9) Uani 1 1 d .
H3 H 0.3006 0.3502 0.3150 0.026 Uiso 1 1 calc R
C4 C 0.3180(3) 0.1685(6) 0.2337(3) 0.0246(10) Uani 1 1 d .
H4A H 0.3024 0.1443 0.1737 0.029 Uiso 1 1 calc R
H4B H 0.2943 0.0929 0.2685 0.029 Uiso 1 1 calc R
C5 C 0.4037(3) 0.1572(6) 0.2519(3) 0.0305(11) Uani 1 1 d .
H5A H 0.4191 0.1746 0.3127 0.037 Uiso 1 1 calc R
H5B H 0.4202 0.0532 0.2376 0.037 Uiso 1 1 calc R
C6 C 0.4416(3) 0.2753(6) 0.2007(3) 0.0309(12) Uani 1 1 d .
H6A H 0.4968 0.2708 0.2161 0.037 Uiso 1 1 calc R
H6B H 0.4308 0.2507 0.1400 0.037 Uiso 1 1 calc R
C7 C 0.4136(3) 0.4364(6) 0.2164(3) 0.0275(11) Uani 1 1 d .
H7A H 0.4329 0.4689 0.2742 0.033 Uiso 1 1 calc R
H7B H 0.4332 0.5086 0.1764 0.033 Uiso 1 1 calc R
C8 C 0.1566(3) 0.4515(6) 0.0697(3) 0.0220(10) Uani 1 1 d .
H8A H 0.1641 0.3719 0.0274 0.026 Uiso 1 1 calc R
H8B H 0.1593 0.5526 0.0422 0.026 Uiso 1 1 calc R
C9 C 0.0791(3) 0.4321(5) 0.0977(3) 0.0186(9) Uani 1 1 d .
C10 C 0.0480(3) 0.2855(5) 0.1040(3) 0.0212(9) Uani 1 1 d .
C11 C -0.0243(3) 0.2693(5) 0.1294(3) 0.0212(9) Uani 1 1 d .
C12 C -0.0669(3) 0.3989(6) 0.1437(3) 0.0226(10) Uani 1 1 d .
C13 C -0.0366(3) 0.5464(5) 0.1356(3) 0.0205(9) Uani 1 1 d .
C14 C 0.0373(3) 0.5614(5) 0.1155(3) 0.0192(9) Uani 1 1 d .
C15 C 0.0911(3) 0.1431(6) 0.0857(4) 0.0306(11) Uani 1 1 d .
H15A H 0.0989 0.0793 0.1364 0.046 Uiso 1 1 calc R
H15B H 0.1401 0.1722 0.0686 0.046 Uiso 1 1 calc R
H15C H 0.0624 0.0853 0.0401 0.046 Uiso 1 1 calc R
C16 C -0.0544(3) 0.1098(6) 0.1409(4) 0.0326(12) Uani 1 1 d .
H16A H -0.0488 0.0483 0.0907 0.049 Uiso 1 1 calc R
H16B H -0.1078 0.1157 0.1492 0.049 Uiso 1 1 calc R
H16C H -0.0260 0.0620 0.1903 0.049 Uiso 1 1 calc R
C17 C -0.1456(3) 0.3855(6) 0.1696(4) 0.0327(12) Uani 1 1 d .
H17A H -0.1826 0.4178 0.1228 0.049 Uiso 1 1 calc R
H17B H -0.1499 0.4511 0.2185 0.049 Uiso 1 1 calc R
H17C H -0.1553 0.2788 0.1841 0.049 Uiso 1 1 calc R
C18 C -0.0826(3) 0.6872(6) 0.1478(3) 0.0282(11) Uani 1 1 d .
H18A H -0.0707 0.7246 0.2056 0.042 Uiso 1 1 calc R
H18B H -0.1363 0.6620 0.1376 0.042 Uiso 1 1 calc R
H18C H -0.0707 0.7668 0.1082 0.042 Uiso 1 1 calc R
C19 C 0.0724(3) 0.7190(6) 0.1142(3) 0.0291(11) Uani 1 1 d .
H19A H 0.1269 0.7111 0.1297 0.044 Uiso 1 1 calc R
H19B H 0.0507 0.7855 0.1544 0.044 Uiso 1 1 calc R
H19C H 0.0622 0.7625 0.0575 0.044 Uiso 1 1 calc R
C20 C 0.2860(3) 0.8026(5) 0.0704(3) 0.0284(11) Uani 1 1 d .
H20 H 0.2489 0.7492 0.0969 0.034 Uiso 1 1 calc R
C21 C 0.3625(3) 0.7871(5) 0.1057(3) 0.0255(10) Uani 1 1 d .
H21 H 0.3739 0.7202 0.1523 0.031 Uiso 1 1 calc R
C22 C 0.4273(3) 0.8734(6) 0.0721(3) 0.0297(12) Uani 1 1 d .
H22A H 0.4660 0.8982 0.1195 0.036 Uiso 1 1 calc R
H22B H 0.4080 0.9711 0.0465 0.036 Uiso 1 1 calc R
C23 C 0.4637(3) 0.7801(6) 0.0060(4) 0.0309(12) Uani 1 1 d .
H23A H 0.4846 0.8516 -0.0334 0.037 Uiso 1 1 calc R
H23B H 0.5062 0.7201 0.0347 0.037 Uiso 1 1 calc R
C24 C 0.4096(3) 0.6726(6) -0.0437(3) 0.0283(11) Uani 1 1 d .
H24 H 0.4252 0.5693 -0.0490 0.034 Uiso 1 1 calc R
C25 C 0.3392(3) 0.7124(6) -0.0822(3) 0.0296(12) Uani 1 1 d .
H25 H 0.3094 0.6351 -0.1116 0.036 Uiso 1 1 calc R
C26 C 0.3068(3) 0.8728(6) -0.0801(4) 0.0357(13) Uani 1 1 d .
H26A H 0.2746 0.8923 -0.1337 0.043 Uiso 1 1 calc R
H26B H 0.3486 0.9478 -0.0757 0.043 Uiso 1 1 calc R
C27 C 0.2598(3) 0.8979(6) -0.0063(4) 0.0374(14) Uani 1 1 d .
H27A H 0.2623 1.0075 0.0096 0.045 Uiso 1 1 calc R
H27B H 0.2065 0.8729 -0.0253 0.045 Uiso 1 1 calc R
Ir1 Ir 0.327322(10) 0.588282(19) 0.035814(11) 0.01728(5) Uani 1 1 d .
N1 N 0.3315(2) 0.4412(4) 0.2059(2) 0.0205(8) Uani 1 1 d .
N2 N 0.2178(2) 0.4404(4) 0.1399(2) 0.0183(8) Uani 1 1 d .

loop_
_atom_site_aniso_label
_atom_site_aniso_U_11
_atom_site_aniso_U_22
_atom_site_aniso_U_33
_atom_site_aniso_U_23
_atom_site_aniso_U_13
_atom_site_aniso_U_12
Br1 0.0320(3) 0.0226(2) 0.0294(2) -0.00533(19) 0.0093(2) -0.0032(2)
C1 0.020(2) 0.014(2) 0.022(2) -0.0037(17) 0.0030(17) 0.0009(17)
C2 0.020(2) 0.030(3) 0.021(2) 0.0036(19) 0.0045(19) -0.0030(19)
C3 0.023(2) 0.023(2) 0.018(2) 0.0001(18) 0.0010(18) -0.0016(19)
C4 0.028(3) 0.021(2) 0.025(2) -0.0025(19) 0.002(2) 0.000(2)
C5 0.031(3) 0.027(3) 0.033(3) 0.002(2) 0.006(2) 0.013(2)
C6 0.021(3) 0.042(3) 0.030(3) 0.002(2) 0.005(2) 0.006(2)
C7 0.019(2) 0.034(3) 0.030(3) 0.005(2) 0.000(2) -0.006(2)
C8 0.016(2) 0.030(3) 0.020(2) 0.0007(18) 0.0028(18) 0.0005(18)
C9 0.016(2) 0.021(2) 0.019(2) -0.0014(17) -0.0009(17) 0.0003(17)
C10 0.026(2) 0.018(2) 0.019(2) -0.0013(17) 0.0026(18) 0.0030(18)
C11 0.022(2) 0.016(2) 0.024(2) 0.0043(17) -0.0038(18) -0.0043(18)
C12 0.018(2) 0.028(3) 0.021(2) 0.0018(19) -0.0010(18) -0.0048(19)
C13 0.020(2) 0.022(2) 0.020(2) -0.0024(17) 0.0024(18) 0.0012(18)
C14 0.019(2) 0.019(2) 0.019(2) 0.0011(16) -0.0009(17) -0.0003(17)
C15 0.031(3) 0.021(2) 0.040(3) -0.006(2) 0.004(2) 0.005(2)
C16 0.032(3) 0.025(3) 0.039(3) 0.001(2) 0.002(2) -0.008(2)
C17 0.020(3) 0.040(3) 0.039(3) 0.005(2) 0.009(2) -0.003(2)
C18 0.027(3) 0.026(3) 0.033(3) -0.005(2) 0.006(2) 0.006(2)
C19 0.027(3) 0.023(2) 0.037(3) 0.004(2) 0.004(2) -0.006(2)
C20 0.032(3) 0.015(2) 0.039(3) 0.000(2) 0.009(2) -0.003(2)
C21 0.031(3) 0.018(2) 0.028(2) -0.0035(19) 0.005(2) -0.008(2)
C22 0.027(3) 0.026(3) 0.036(3) -0.003(2) 0.001(2) -0.012(2)
C23 0.021(2) 0.031(3) 0.043(3) -0.001(2) 0.012(2) -0.010(2)
C24 0.033(3) 0.022(2) 0.031(3) 0.002(2) 0.008(2) -0.010(2)
C25 0.034(3) 0.029(3) 0.025(2) 0.009(2) 0.000(2) -0.011(2)
C26 0.037(3) 0.023(3) 0.044(3) 0.015(2) -0.005(3) -0.005(2)
C27 0.033(3) 0.019(3) 0.059(4) 0.005(2) -0.002(3) 0.006(2)
Ir1 0.01605(9) 0.01590(9) 0.02012(9) 0.00200(7) 0.00317(6) -0.00305(7)
N1 0.0178(19) 0.021(2) 0.0226(19) -0.0001(15) 0.0032(16) -0.0026(15)
N2 0.0179(19) 0.0202(19) 0.0167(17) 0.0039(14) 0.0023(15) -0.0005(15)

loop_
_atom_type_symbol
_atom_type_description
_atom_type_scat_dispersion_real
_atom_type_scat_dispersion_imag
_atom_type_scat_source
C C 0.0033 0.0016 'International Tables Vol C Tables 4.2.6.8 and 6.1.1.4'
H H 0.0000 0.0000 'International Tables Vol C Tables 4.2.6.8 and 6.1.1.4'
N N 0.0061 0.0033 'International Tables Vol C Tables 4.2.6.8 and 6.1.1.4'
Br Br -0.2901 2.4595 'International Tables Vol C Tables 4.2.6.8 and 6.1.1.4'
Ir Ir -1.4442 7.9887 'International Tables Vol C Tables 4.2.6.8 and 6.1.1.4'

loop_
_geom_angle_atom_site_label_1
_geom_angle_atom_site_label_2
_geom_angle_atom_site_label_3
_geom_angle
N2 C1 N1 108.2(4)
N2 C1 Ir1 126.4(3)
N1 C1 Ir1 125.3(3)
N2 C2 C3 102.4(4)
N1 C3 C2 101.3(4)
N1 C3 C4 108.9(4)
C2 C3 C4 114.7(4)
C3 C4 C5 110.5(4)
C6 C5 C4 110.6(4)
C7 C6 C5 111.2(4)
N1 C7 C6 110.7(4)
N2 C8 C9 112.9(4)
C14 C9 C10 119.6(4)
C14 C9 C8 119.9(4)
C10 C9 C8 120.5(4)
C9 C10 C11 119.8(4)
C9 C10 C15 121.4(4)
C11 C10 C15 118.7(4)
C12 C11 C10 120.2(4)
C12 C11 C16 121.2(4)
C10 C11 C16 118.6(4)
C11 C12 C13 120.1(4)
C11 C12 C17 121.5(4)
C13 C12 C17 118.3(4)
C14 C13 C12 119.3(4)
C14 C13 C18 119.8(4)
C12 C13 C18 120.9(4)
C13 C14 C9 120.7(4)
C13 C14 C19 119.4(4)
C9 C14 C19 119.9(4)
C21 C20 C27 124.5(5)
C21 C20 Ir1 70.8(3)
C27 C20 Ir1 111.1(4)
C20 C21 C22 123.0(5)
C20 C21 Ir1 69.9(3)
C22 C21 Ir1 114.0(3)
C21 C22 C23 112.3(4)
C24 C23 C22 113.3(4)
C25 C24 C23 125.0(5)
C25 C24 Ir1 72.7(3)
C23 C24 Ir1 109.7(3)
C24 C25 C26 123.7(5)
C24 C25 Ir1 70.7(3)
C26 C25 Ir1 111.1(4)
C25 C26 C27 113.0(4)
C20 C27 C26 113.5(4)
C1 Ir1 C20 91.83(19)
C1 Ir1 C21 93.62(18)
C20 Ir1 C21 39.31(19)
C1 Ir1 C24 157.81(19)
C20 Ir1 C24 97.7(2)
C21 Ir1 C24 81.52(19)
C1 Ir1 C25 165.57(19)
C20 Ir1 C25 82.0(2)
C21 Ir1 C25 89.8(2)
C24 Ir1 C25 36.62(19)
C1 Ir1 Br1 86.33(12)
C20 Ir1 Br1 156.33(15)
C21 Ir1 Br1 164.34(14)
C24 Ir1 Br1 92.63(14)
C25 Ir1 Br1 94.13(15)
C1 N1 C7 124.5(4)
C1 N1 C3 111.0(4)
C7 N1 C3 117.8(4)
C1 N2 C2 111.7(4)
C1 N2 C8 123.8(4)
C2 N2 C8 124.1(4)

loop_
_geom_bond_atom_site_label_1
_geom_bond_atom_site_label_2
_geom_bond_distance
Br1 Ir1 2.4909(6)
C1 N2 1.337(6)
C1 N1 1.350(6)
C1 Ir1 2.011(5)
C2 N2 1.473(6)
C2 C3 1.508(6)
C3 N1 1.472(6)
C3 C4 1.525(7)
C4 C5 1.528(7)
C5 C6 1.524(7)
C6 C7 1.523(7)
C7 N1 1.459(6)
C8 N2 1.476(6)
C8 C9 1.513(6)
C9 C14 1.401(6)
C9 C10 1.404(6)
C10 C11 1.405(7)
C10 C15 1.510(6)
C11 C12 1.397(7)
C11 C16 1.512(6)
C12 C13 1.409(6)
C12 C17 1.516(7)
C13 C14 1.401(6)
C13 C18 1.504(6)
C14 C19 1.514(6)
C20 C21 1.422(7)
C20 C27 1.511(8)
C20 Ir1 2.108(5)
C21 C22 1.530(7)
C21 Ir1 2.120(5)
C22 C23 1.538(7)
C23 C24 1.506(7)
C24 C25 1.379(7)
C24 Ir1 2.181(5)
C25 C26 1.517(8)
C25 Ir1 2.207(5)
C26 C27 1.541(9)
